data_2101103
loop_
_publ_author_name
'Shi, N. C.'
'Li, X. Z.'
'Ma, Z. S.'
'Kuo, K. H.'

_publ_section_title
;
 Crystalline phases related to a decagonal quasicrystal. I. A
 single-crystal X-ray diffraction study of the orthorhombic Al~3~Mn
 phase
;
_journal_issue 1
_journal_name_full 'Acta Crystallographica Section B'
_journal_page_first 22
_journal_page_last 30
_journal_paper_doi 10.1107/S0108768193008729
_journal_volume 50
_journal_year 1994
_chemical_formula_sum 'Al28 Mn11'
_chemical_formula_weight 1356.5
_symmetry_cell_setting orthorhombic
_symmetry_space_group_name_Hall 'P -2ac -2n'
_symmetry_space_group_name_H-M 'P n 21 a'
_cell_angle_alpha 90.0
_cell_angle_beta 90.0
_cell_angle_gamma 90.0
_cell_formula_units_Z 4
_cell_length_a 14.837(4)
_cell_length_b 12.457(2)
_cell_length_c 12.505(2)
_cell_volume 2311.2(8)
_diffrn_radiation_type MoK\a
_diffrn_radiation_wavelength 0.71069
_exptl_absorpt_coefficient_mu 6.582
_exptl_crystal_density_diffrn 3.90
_exptl_crystal_F_000 2550.15
_cod_data_source_file st0614.cif
_cod_data_source_block st0614a
_cod_database_code 2101103

loop_
_atom_site_label
_atom_site_fract_x
_atom_site_fract_y
_atom_site_fract_z
Al1 .0498(6) .1197(8) .2372(9)
Al2 .0505(4) .1321(5) .4625(5)
Al3 .0427(4) .1154(5) .8578(5)
Al4 .2262(3) .1225(6) .1597(6)
Mn5 .1789(4) .0615(13) .3497(4)
Al6 .2343(3) .1286(4) .5252(4)
Al7 .1888(5) .0672(5) .7307(5)
Mn8 .1826(6) .0613(7) .9641(7)
Al9 .3680(4) .0667(6) .0361(5)
Al10 .3378(5) .1257(7) .3354(7)
Mn11 .3735(2) .0622(3) .6552(4)
Al12 .3224(5) .1503(6) .8462(7)
Al13 .4886(5) .0764(6) .4430(5)
Al14 .4760(5) .0686(5) .8465(7)
Al15 .1019(4) .2613(8) .0424(5)
Al16 .0964(3) .2506(11) .6494(4)
Al17 .1804(4) .2504(10) .3464(5)
Mn18 .1662(2) .2473(6) .8470(3)
Mn19 .2741(2) .2479(6) .0223(4)
Mn20 .2660(2) .2513(6) .6736(2)
Al21 .4063(3) .2511(11) .1600(4)
Al22 .3965(4) .2439(10) .5398(5)
Mn23 .4582(2) .2517(5) .3552(3)
Al24 .4424(2) .2453(6) .7428(3)
Mn25 .4470(2) .2491(6) .9544(2)
Al26 .0464(10) .3764(10) .2390(10)
Al27 .0506(5) .3787(5) .4503(6)
Al28 .0401(4) .3976(5) .8388(5)
Al29 .2287(5) .3791(4) .1649(5)
Mn30 .1789(3) .4468(7) .3463(4)
Al31 .2349(8) .3841(6) .5269(7)
Al32 .1901(4) .4351(5) .7299(4)
Mn33 .1835(4) .4379(5) .9589(5)
Al34 .3720(4) .4356(6) .0348(5)
Al35 .3379(10) .3820(9) .3422(10)
Al36 .3721(3) .4375(4) .6614(4)
Al37 .3159(4) .3523(4) .8521(5)
Al38 .4748(4) .4214(5) .4580(5)
Al39 .4864(3) .4356(4) .8513(5)

loop_
_geom_bond_atom_site_label_1
_geom_bond_atom_site_label_2
_geom_bond_distance
Mn5 Al2 2.530(4)
Mn5 Al1 2.485(4)
Mn5 Al6 2.488(6)
Mn5 Al10 2.495(5)
Mn5 Al4 2.591(7)
Al26 Mn30 2.537(4)
Al27 Mn30 2.456(8)
Al31 Mn30 2.530(6)
Al35 Mn30 2.494(5)
Al29 Mn30 2.530(7)
Al26 Al27 2.642(9)
Al27 Al31 2.898(6)
Al31 Al35 2.769(6)
Al35 Al29 2.746(6)
Al29 Al26 2.860(5)
Al1 Al2 2.822(9)
Al2 Al6 2.838(5)
Al6 Al10 2.827(7)
Al10 Al4 2.751(6)
Al4 Al1 2.791(5)
Al17 Al26 2.867(4)
Al17 Al27 2.819(4)
Al17 Al31 2.919(6)
Al17 Al35 2.855(5)
Al17 Al29 2.870(7)
Mn5 Al34 2.896(7)
Mn5 Al32 2.915(4)
Mn5 Mn33 2.899(4)
Mn5 Al36 2.916(7)
Mn5 Al39 2.912(5)
Mn5 Al17 2.354(8)
Mn5 Al37 2.607(9)
Al37 Mn20 2.667(6)
Al37 Al39 2.735(5)
Al37 Mn33 2.604(4)
Al37 Al36 2.740(7)
Al37 Mn25 2.659(4)
Al37 Al34 2.643(6)
Al37 Al12 2.519(8)
Al37 Al24 2.678(4)
Al37 Al32 2.623(4)
Al37 Mn5 2.607(9)
Al37 Mn18 2.578(4)
Al37 Mn19 2.571(6)
Al12 Mn25 2.600(4)
Al12 Al24 2.498(4)
Al12 Mn18 2.613(5)
Al12 Mn19 2.616(6)
Al12 Mn20 2.635(6)
Mn20 Mn18 2.626(6)
Mn18 Mn19 2.714(6)
Mn19 Mn25 2.703(5)
Mn25 Al24 2.648(8)
Al24 Mn20 2.758(5)
Al32 Mn33 2.866(9)
Mn33 Al34 2.953(5)
Al34 Al39 2.855(6)
Al39 Al36 2.919(6)
Al36 Al32 2.832(5)
Mn20 Al36 2.807(7)
Mn20 Al32 2.646(7)
Mn18 Al32 2.783(7)
Mn18 Mn33 2.769(7)
Mn19 Mn33 2.835(7)
Mn19 Al34 2.757(7)
Mn25 Al34 2.765(9)
Mn25 Al39 2.721(7)
Al24 Al39 2.809(7)
Al24 Al36 2.803(7)
